data_4519259
loop_
_publ_author_name
'Mougharbel, Ali S.'
'Ahmedi, Sihana'
'Bhattacharya, Saurav'
'Rajan, Ananthu'
'Kortz, Ulrich'

_publ_section_title
;
 Organorhodium(III)- and Iridium(III)-Substituted
 20-Tungstobismuthates(III) and -Antimonates(III),
 [(MCp*)<sub>2</sub>X<sub>2</sub>W<sub>20</sub>O<sub>70</sub>]<sup>10-</sup>
 (M = Rh<sup>III</sup> and Ir<sup>III</sup>; X = Bi<sup>III</sup> and
 Sb<sup>III</sup>).
;
_journal_issue 50
_journal_name_full 'ACS omega'
_journal_page_first 34494
_journal_page_last 34500
_journal_paper_doi 10.1021/acsomega.1c04707
_journal_volume 6
_journal_year 2021
_chemical_formula_sum 'C20 H30 K2 Na3 O96 Rh2 Sb2 W20'
_chemical_formula_weight 6079.93
_space_group_crystal_system triclinic
_space_group_IT_number 2
_space_group_name_Hall '-P 1'
_space_group_name_H-M_alt 'P -1'
_atom_sites_solution_hydrogens geom
_audit_creation_method SHELXL-2014/7
_cell_angle_alpha 72.603(2)
_cell_angle_beta 83.896(2)
_cell_angle_gamma 89.231(2)
_cell_formula_units_Z 1
_cell_length_a 13.6825(7)
_cell_length_b 13.7623(7)
_cell_length_c 18.3248(10)
_cell_measurement_reflns_used 15041
_cell_measurement_temperature 100(2)
_cell_measurement_theta_max 27.541
_cell_measurement_theta_min 2.642
_cell_volume 3273.5(3)
_computing_cell_refinement 'Bruker SAINT'
_computing_data_collection 'Bruker APEX2'
_computing_data_reduction 'Bruker SAINT'
_computing_molecular_graphics 'Bruker SHELXTL'
_computing_publication_material 'Bruker SHELXTL'
_computing_structure_refinement 'SHELXL-2014/7 (Sheldrick, 2014)'
_computing_structure_solution 'SHELXS-97 (Sheldrick 2008)'
_diffrn_ambient_temperature 100(2)
_diffrn_measured_fraction_theta_full 0.998
_diffrn_measured_fraction_theta_max 0.996
_diffrn_measurement_device_type 'Bruker APEX-II CCD'
_diffrn_measurement_method '\f and \w scans'
_diffrn_radiation_type MoK\a
_diffrn_radiation_wavelength 0.71073
_diffrn_reflns_av_R_equivalents 0.0682
_diffrn_reflns_av_unetI/netI 0.0587
_diffrn_reflns_Laue_measured_fraction_full 0.998
_diffrn_reflns_Laue_measured_fraction_max 0.996
_diffrn_reflns_limit_h_max 17
_diffrn_reflns_limit_h_min -17
_diffrn_reflns_limit_k_max 17
_diffrn_reflns_limit_k_min -17
_diffrn_reflns_limit_l_max 23
_diffrn_reflns_limit_l_min -23
_diffrn_reflns_number 61676
_diffrn_reflns_point_group_measured_fraction_full 0.998
_diffrn_reflns_point_group_measured_fraction_max 0.996
_diffrn_reflns_theta_full 25.242
_diffrn_reflns_theta_max 27.541
_diffrn_reflns_theta_min 2.642
_exptl_absorpt_coefficient_mu 18.300
_exptl_absorpt_correction_T_max 0.278
_exptl_absorpt_correction_T_min 0.151
_exptl_absorpt_correction_type multi-scan
_exptl_absorpt_process_details SADABS
_exptl_crystal_colour Orange-red
_exptl_crystal_density_diffrn 3.084
_exptl_crystal_description Block
_exptl_crystal_F_000 2661
_exptl_crystal_size_max 0.12
_exptl_crystal_size_mid 0.09
_exptl_crystal_size_min 0.07
_refine_diff_density_max 4.628
_refine_diff_density_min -3.010
_refine_diff_density_rms 0.374
_refine_ls_extinction_method none
_refine_ls_goodness_of_fit_ref 1.048
_refine_ls_hydrogen_treatment constr
_refine_ls_matrix_type full
_refine_ls_number_parameters 658
_refine_ls_number_reflns 15041
_refine_ls_number_restraints 366
_refine_ls_restrained_S_all 1.049
_refine_ls_R_factor_all 0.0498
_refine_ls_R_factor_gt 0.0377
_refine_ls_shift/su_max 0.001
_refine_ls_shift/su_mean 0.000
_refine_ls_structure_factor_coef Fsqd
_refine_ls_weighting_details 'w=1/[\s^2^(Fo^2^)+(0.0579P)^2^+23.2621P] where P=(Fo^2^+2Fc^2^)/3'
_refine_ls_weighting_scheme calc
_refine_ls_wR_factor_gt 0.1042
_refine_ls_wR_factor_ref 0.1100
_reflns_Friedel_coverage 0.000
_reflns_number_gt 12262
_reflns_number_total 15041
_reflns_threshold_expression 'I > 2\s(I)'
_cod_data_source_file ao1c04707_si_003.cif
_cod_data_source_block Rh2Sb2W20
_cod_depositor_comments
;
The following automatic conversions were performed:

data item '_exptl_absorpt_correction_type' value 'Multi-Scan' was
changed to 'multi-scan' in accordance with the
/home/data/users/saulius/crontab/automatic-downloads/current/ACS/lib/dictionaries/cif_core.dic
dictionary named 'cif_core.dic' version 2.4.2 last updated on
2011-04-26.

Automatic conversion script
Id: cif_fix_values 7556 2019-12-06 15:28:31Z antanas 
;
_cod_database_code 4519259
_shelx_shelxl_version_number 2014/7
_shelx_space_group_comment
;
The symmetry employed for this shelxl refinement is uniquely defined
by the following loop, which should always be used as a source of
symmetry information in preference to the above space-group names.
They are only intended as comments.
;

loop_
_space_group_symop_operation_xyz
'x, y, z'
'-x, -y, -z'

loop_
_atom_site_label
_atom_site_type_symbol
_atom_site_fract_x
_atom_site_fract_y
_atom_site_fract_z
_atom_site_U_iso_or_equiv
_atom_site_adp_type
_atom_site_occupancy
_atom_site_site_symmetry_order
_atom_site_calc_flag
_atom_site_refinement_flags_posn
_atom_site_refinement_flags_adp
_atom_site_refinement_flags_occupancy
_atom_site_disorder_assembly
_atom_site_disorder_group
Sb1 Sb 0.51083(4) 0.54996(5) 0.83790(4) 0.00811(13) Uani 1 1 d . . . . .
W1 W 0.24540(3) 0.45215(3) 0.83711(2) 0.01104(9) Uani 1 1 d . . . . .
W2 W 0.26284(3) 0.69641(3) 0.82213(2) 0.01153(9) Uani 1 1 d . . . . .
W3 W 0.31987(3) 0.52148(3) 0.98378(2) 0.00920(9) Uani 1 1 d . . . . .
W4 W 0.51755(3) 0.72073(3) 0.98832(2) 0.01254(9) Uani 1 1 d . . . . .
W5 W 0.46499(3) 0.30244(3) 0.81608(2) 0.01119(9) Uani 1 1 d . . . . .
W6 W 0.41416(3) 0.48024(3) 0.66020(2) 0.01110(9) Uani 1 1 d . . . . .
W7 W 0.43349(3) 0.75438(3) 0.64412(2) 0.01202(9) Uani 1 1 d . . . . .
W8 W 0.50579(3) 0.82314(3) 0.78777(2) 0.01183(9) Uani 1 1 d . . . . .
W9 W 0.66822(3) 0.71726(3) 0.68799(2) 0.01328(9) Uani 1 1 d . . . . .
W10 W 0.64844(3) 0.44608(3) 0.70354(2) 0.01282(9) Uani 1 1 d . . . . .
Rh1 Rh 0.17911(6) 0.46764(6) 1.18766(5) 0.01406(17) Uani 1 1 d . . . . .
K1 K 0.3922(4) 0.3520(3) 0.4900(3) 0.0678(12) Uani 1 1 d . U . . .
Na1 Na 0.4414(4) -0.0031(3) 0.9175(3) 0.0257(10) Uani 1 1 d . U . . .
Na2 Na 0.6348(9) 0.1613(7) 0.5771(6) 0.034(2) Uani 0.5 1 d . U P . .
O1 O 0.1477(5) 0.3810(5) 0.8286(5) 0.0173(16) Uani 1 1 d . U . . .
O2 O 0.1910(5) 0.5851(5) 0.8086(4) 0.0125(14) Uani 1 1 d . U . . .
O3 O 0.3658(5) 0.5573(5) 0.8573(4) 0.0131(14) Uani 1 1 d . U . . .
O4 O 0.2244(5) 0.4457(5) 0.9402(4) 0.0137(15) Uani 1 1 d . U . . .
O5 O 0.3430(5) 0.3504(5) 0.8537(4) 0.0140(15) Uani 1 1 d . U . . .
O6 O 0.3079(5) 0.4921(5) 0.7301(4) 0.0127(14) Uani 1 1 d . U . . .
O7 O 0.2574(5) 0.4970(5) 1.0756(4) 0.0144(15) Uani 1 1 d . U . . .
O8 O 0.4110(5) 0.6154(5) 0.9843(4) 0.0124(14) Uani 1 1 d . U . . .
O9 O 0.2380(5) 0.6421(5) 0.9283(4) 0.0097(14) Uani 1 1 d . U . . .
O10 O 0.4011(5) 0.4164(5) 0.9951(4) 0.0148(15) Uani 1 1 d . U . . .
O11 O 0.1746(5) 0.7884(5) 0.8043(5) 0.0179(16) Uani 1 1 d . U . . .
O12 O 0.3232(5) 0.7128(5) 0.7165(4) 0.0116(14) Uani 1 1 d . U . . .
O13 O 0.3729(5) 0.7740(5) 0.8279(4) 0.0122(14) Uani 1 1 d . U . . .
O14 O 0.6271(6) 0.7865(5) 0.9885(4) 0.0179(16) Uani 1 1 d . U . . .
O15 O 0.4346(5) 0.8192(5) 0.9750(4) 0.0150(15) Uani 1 1 d . U . . .
O16 O 0.5183(5) 0.3288(5) 0.8999(4) 0.0108(14) Uani 1 1 d . U . . .
O17 O 0.4478(5) 0.1720(5) 0.8473(4) 0.0165(15) Uani 1 1 d . U . . .
O18 O 0.4102(5) 0.3345(5) 0.7199(4) 0.0130(14) Uani 1 1 d . U . . .
O19 O 0.5023(5) 0.4718(5) 0.7625(4) 0.0105(14) Uani 1 1 d . U . . .
O20 O 0.5923(5) 0.3098(5) 0.7594(4) 0.0127(14) Uani 1 1 d . U . . .
O21 O 0.3571(5) 0.4686(5) 0.5832(4) 0.0174(16) Uani 1 1 d . U . . .
O22 O 0.4362(5) 0.6228(5) 0.6273(4) 0.0113(14) Uani 1 1 d . U . . .
O23 O 0.5463(5) 0.4555(5) 0.6283(4) 0.0123(14) Uani 1 1 d . U . . .
O24 O 0.3822(6) 0.8227(6) 0.5631(5) 0.0201(17) Uani 1 1 d . U . . .
O25 O 0.4488(5) 0.8632(5) 0.6901(4) 0.0150(15) Uani 1 1 d . U . . .
O26 O 0.5174(5) 0.6805(5) 0.7498(4) 0.0098(14) Uani 1 1 d . U . . .
O27 O 0.5693(5) 0.7732(5) 0.6092(4) 0.0144(15) Uani 1 1 d . U . . .
O28 O 0.5054(5) 0.9403(5) 0.8054(4) 0.0168(16) Uani 1 1 d . U . . .
O29 O 0.5478(5) 0.7340(5) 0.8774(4) 0.0135(15) Uani 1 1 d . U . . .
O30 O 0.6305(5) 0.8328(5) 0.7280(4) 0.0141(15) Uani 1 1 d . U . . .
O31 O 0.7677(6) 0.7771(6) 0.6242(4) 0.0211(17) Uani 1 1 d . U . . .
O32 O 0.6579(5) 0.5921(5) 0.6629(4) 0.0176(16) Uani 1 1 d . U . . .
O33 O 0.7196(5) 0.6518(5) 0.7745(4) 0.0161(15) Uani 1 1 d . U . . .
O34 O 0.7400(5) 0.4103(6) 0.6448(4) 0.0178(16) Uani 1 1 d . U . . .
O35 O 0.7055(5) 0.4520(5) 0.7850(4) 0.0155(15) Uani 1 1 d . U . . .
O36 O 0.5855(10) 0.3280(10) 0.5390(8) 0.071(4) Uani 1 1 d . U . . .
O37 O 0.4002(15) 0.1972(13) 0.6357(11) 0.114(6) Uani 1 1 d . U . . .
O38 O 0.2809(8) 0.0018(8) 0.8754(7) 0.051(3) Uani 1 1 d . U . . .
O39 O 0.6049(6) -0.0064(6) 0.9550(5) 0.030(2) Uani 1 1 d . U . . .
O40 O 0.6148(9) 0.1251(8) 0.7165(7) 0.054(3) Uani 1 1 d . U . . .
O41 O 0.2927(12) -0.0003(12) 0.7205(10) 0.091(5) Uani 1 1 d . U . . .
O42 O 0.7236(9) 0.2623(10) 0.9073(8) 0.068(4) Uani 1 1 d . U . . .
O43 O 0.2060(14) 0.1628(15) 0.9323(12) 0.124(7) Uani 1 1 d . U . . .
O44 O 0.2275(9) 0.2191(10) 0.1336(8) 0.068(4) Uani 1 1 d . U . . .
O45 O 0.1768(9) 0.6442(11) 0.6223(8) 0.070(4) Uani 1 1 d . U . . .
O46 O 0.1903(14) 0.8268(11) 0.9707(10) 0.104(5) Uani 1 1 d . U . . .
O47 O 0.196(2) 0.282(3) 0.530(2) 0.237(15) Uani 1 1 d . U . . .
O48 O 0.5159(16) 0.0424(16) 0.5805(12) 0.137(7) Uani 1 1 d . U . . .
C1 C 0.0629(8) 0.4498(9) 1.2764(7) 0.021(2) Uani 1 1 d . U . . .
C2 C 0.0465(8) 0.3803(9) 1.2329(7) 0.024(3) Uani 1 1 d . U . . .
C3 C 0.0420(8) 0.4378(8) 1.1547(7) 0.018(2) Uani 1 1 d . U . . .
C4 C 0.0494(8) 0.5453(9) 1.1494(7) 0.022(2) Uani 1 1 d . U . . .
C5 C 0.0634(8) 0.5529(9) 1.2248(7) 0.021(2) Uani 1 1 d . U . . .
C6 C 0.0697(9) 0.4221(10) 1.3630(7) 0.027(3) Uani 1 1 d . U . . .
H6A H 0.0809 0.4828 1.3767 0.040 Uiso 1 1 calc R U . . .
H6B H 0.0093 0.3896 1.3904 0.040 Uiso 1 1 calc R U . . .
H6C H 0.1231 0.3765 1.3763 0.040 Uiso 1 1 calc R U . . .
C7 C 0.0387(9) 0.2686(9) 1.2670(8) 0.029(3) Uani 1 1 d . U . . .
H7A H 0.0444 0.2511 1.3211 0.044 Uiso 1 1 calc R U . . .
H7B H -0.0238 0.2448 1.2590 0.044 Uiso 1 1 calc R U . . .
H7C H 0.0905 0.2372 1.2429 0.044 Uiso 1 1 calc R U . . .
C8 C 0.0236(8) 0.3964(9) 1.0931(7) 0.021(2) Uani 1 1 d . U . . .
H8A H 0.0242 0.4507 1.0458 0.032 Uiso 1 1 calc R U . . .
H8B H 0.0739 0.3489 1.0877 0.032 Uiso 1 1 calc R U . . .
H8C H -0.0394 0.3622 1.1051 0.032 Uiso 1 1 calc R U . . .
C9 C 0.0480(8) 0.6326(9) 1.0765(7) 0.023(2) Uani 1 1 d . U . . .
H9A H 0.0375 0.6067 1.0347 0.035 Uiso 1 1 calc R U . . .
H9B H -0.0040 0.6777 1.0830 0.035 Uiso 1 1 calc R U . . .
H9C H 0.1098 0.6691 1.0652 0.035 Uiso 1 1 calc R U . . .
C10 C 0.0725(9) 0.6487(10) 1.2433(8) 0.030(3) Uani 1 1 d . U . . .
H10A H 0.0812 0.6341 1.2968 0.045 Uiso 1 1 calc R U . . .
H10B H 0.1282 0.6873 1.2126 0.045 Uiso 1 1 calc R U . . .
H10C H 0.0139 0.6874 1.2328 0.045 Uiso 1 1 calc R U . . .

loop_
_atom_site_aniso_label
_atom_site_aniso_U_11
_atom_site_aniso_U_22
_atom_site_aniso_U_33
_atom_site_aniso_U_23
_atom_site_aniso_U_13
_atom_site_aniso_U_12
Sb1 0.0088(3) 0.0092(3) 0.0066(3) -0.0030(2) 0.0004(2) 0.0003(2)
W1 0.00887(18) 0.01372(19) 0.0119(2) -0.00629(16) 0.00015(15) -0.00060(14)
W2 0.01135(19) 0.01195(18) 0.0107(2) -0.00294(16) -0.00042(15) 0.00344(14)
W3 0.00960(18) 0.01064(18) 0.0073(2) -0.00345(15) 0.00137(15) 0.00162(14)
W4 0.0200(2) 0.00885(18) 0.0096(2) -0.00397(15) -0.00199(16) 0.00311(15)
W5 0.0152(2) 0.00957(18) 0.0104(2) -0.00529(15) -0.00182(16) 0.00184(14)
W6 0.01237(19) 0.01413(19) 0.0083(2) -0.00577(16) -0.00099(15) 0.00113(14)
W7 0.0154(2) 0.01222(19) 0.0076(2) -0.00173(15) -0.00109(16) -0.00077(15)
W8 0.0176(2) 0.00869(18) 0.0088(2) -0.00214(15) -0.00088(16) -0.00097(14)
W9 0.0128(2) 0.0177(2) 0.0080(2) -0.00274(16) 0.00196(16) -0.00328(15)
W10 0.01046(19) 0.0193(2) 0.0106(2) -0.00805(17) 0.00081(15) 0.00242(15)
Rh1 0.0083(4) 0.0244(4) 0.0096(4) -0.0062(3) 0.0020(3) -0.0003(3)
K1 0.094(3) 0.064(2) 0.051(2) -0.0275(19) -0.004(2) 0.009(2)
Na1 0.037(2) 0.017(2) 0.023(2) -0.0041(18) -0.005(2) 0.0006(18)
Na2 0.062(5) 0.020(4) 0.021(4) -0.005(3) -0.013(4) -0.004(3)
O1 0.015(3) 0.017(3) 0.024(4) -0.013(3) -0.001(3) -0.002(3)
O2 0.011(3) 0.016(3) 0.011(3) -0.004(2) 0.000(2) 0.002(2)
O3 0.011(3) 0.016(3) 0.013(3) -0.007(3) -0.001(2) 0.001(2)
O4 0.014(3) 0.013(3) 0.013(3) -0.003(2) 0.001(3) 0.000(2)
O5 0.017(3) 0.013(3) 0.014(3) -0.006(3) -0.002(3) 0.002(2)
O6 0.015(3) 0.015(3) 0.009(3) -0.006(2) -0.002(2) 0.002(2)
O7 0.011(3) 0.017(3) 0.015(3) -0.005(3) 0.001(3) 0.002(2)
O8 0.012(3) 0.014(3) 0.010(3) -0.003(2) 0.003(2) 0.002(2)
O9 0.013(3) 0.008(3) 0.009(3) -0.005(2) -0.001(2) 0.003(2)
O10 0.019(3) 0.017(3) 0.013(3) -0.011(3) 0.000(3) 0.001(2)
O11 0.015(3) 0.018(3) 0.019(4) -0.004(3) -0.003(3) 0.008(3)
O12 0.011(3) 0.014(3) 0.008(3) 0.001(2) -0.003(2) 0.004(2)
O13 0.015(3) 0.011(3) 0.010(3) -0.002(2) -0.002(2) 0.000(2)
O14 0.024(4) 0.020(4) 0.012(4) -0.008(3) -0.001(3) 0.001(3)
O15 0.015(3) 0.014(3) 0.018(3) -0.007(3) -0.003(3) 0.001(2)
O16 0.011(3) 0.012(3) 0.009(3) -0.004(2) 0.003(2) 0.001(2)
O17 0.020(3) 0.017(3) 0.014(3) -0.007(3) -0.005(3) 0.000(2)
O18 0.015(3) 0.019(3) 0.008(3) -0.008(2) -0.002(2) 0.004(2)
O19 0.009(3) 0.012(3) 0.010(3) -0.003(2) -0.001(2) 0.000(2)
O20 0.012(3) 0.015(3) 0.011(3) -0.005(2) 0.003(2) 0.002(2)
O21 0.019(3) 0.018(3) 0.017(3) -0.008(3) -0.004(3) 0.004(3)
O22 0.015(3) 0.010(3) 0.007(3) -0.002(2) 0.002(2) -0.003(2)
O23 0.011(3) 0.015(3) 0.013(3) -0.008(2) -0.001(2) -0.001(2)
O24 0.023(3) 0.020(3) 0.016(3) -0.004(3) 0.001(3) 0.001(3)
O25 0.015(3) 0.013(3) 0.016(3) -0.002(3) -0.004(3) 0.000(2)
O26 0.015(3) 0.005(3) 0.008(3) -0.001(2) 0.000(2) -0.002(2)
O27 0.019(3) 0.017(3) 0.007(3) -0.004(2) 0.000(3) -0.003(2)
O28 0.023(3) 0.013(3) 0.015(3) -0.004(3) -0.004(3) 0.003(2)
O29 0.016(3) 0.015(3) 0.011(3) -0.005(2) -0.002(3) 0.001(2)
O30 0.015(3) 0.014(3) 0.012(3) 0.000(2) -0.002(3) -0.003(2)
O31 0.022(4) 0.027(4) 0.010(4) 0.000(3) 0.002(3) -0.004(3)
O32 0.018(3) 0.018(3) 0.018(3) -0.007(3) -0.003(3) 0.001(3)
O33 0.019(3) 0.015(3) 0.017(3) -0.008(3) -0.005(3) -0.003(2)
O34 0.017(4) 0.023(4) 0.014(4) -0.007(3) -0.001(3) 0.000(3)
O35 0.013(3) 0.017(3) 0.018(3) -0.008(3) -0.002(3) 0.003(2)
O36 0.088(6) 0.070(5) 0.060(5) -0.029(4) -0.010(4) 0.013(4)
O37 0.163(10) 0.095(9) 0.105(9) -0.055(8) -0.030(8) 0.001(7)
O38 0.041(5) 0.044(5) 0.065(7) -0.010(5) -0.011(5) -0.011(4)
O39 0.031(4) 0.030(4) 0.029(4) -0.011(3) -0.003(3) -0.004(3)
O40 0.069(6) 0.039(5) 0.058(6) -0.029(5) 0.015(5) -0.004(5)
O41 0.092(8) 0.084(8) 0.090(8) -0.014(7) -0.014(7) 0.033(7)
O42 0.053(6) 0.066(6) 0.071(7) 0.001(6) -0.012(6) 0.004(5)
O43 0.118(10) 0.119(10) 0.128(10) -0.030(8) -0.008(8) -0.003(8)
O44 0.066(7) 0.081(7) 0.073(7) -0.047(6) -0.003(6) -0.007(6)
O45 0.056(6) 0.091(7) 0.060(7) -0.009(6) -0.025(6) 0.003(6)
O46 0.162(10) 0.069(7) 0.088(9) -0.050(7) 0.032(7) -0.036(7)
O47 0.231(17) 0.243(17) 0.233(17) -0.064(10) -0.033(10) 0.006(10)
O48 0.152(11) 0.130(10) 0.118(11) -0.020(8) -0.010(8) -0.028(8)
C1 0.013(4) 0.027(4) 0.020(4) -0.004(3) 0.002(3) 0.001(3)
C2 0.018(4) 0.030(4) 0.022(4) -0.005(4) -0.001(3) -0.002(3)
C3 0.016(4) 0.025(4) 0.016(4) -0.007(3) -0.006(3) 0.000(3)
C4 0.014(4) 0.026(4) 0.023(4) -0.004(3) 0.001(3) 0.004(3)
C5 0.014(4) 0.030(4) 0.020(4) -0.009(4) 0.001(3) 0.003(3)
C6 0.024(5) 0.038(6) 0.019(6) -0.011(5) 0.001(4) 0.003(5)
C7 0.024(5) 0.033(6) 0.026(6) -0.002(5) -0.002(5) -0.013(5)
C8 0.017(5) 0.031(5) 0.014(5) -0.006(4) 0.001(4) -0.002(4)
C9 0.013(5) 0.034(6) 0.020(5) -0.005(5) -0.003(4) 0.006(4)
C10 0.020(5) 0.039(6) 0.031(6) -0.012(5) -0.004(5) 0.005(5)

loop_
_atom_type_symbol
_atom_type_description
_atom_type_scat_dispersion_real
_atom_type_scat_dispersion_imag
_atom_type_scat_source
Sb Sb -0.5866 1.5461 'International Tables Vol C Tables 4.2.6.8 and 6.1.1.4'
W W -0.8490 6.8722 'International Tables Vol C Tables 4.2.6.8 and 6.1.1.4'
Rh Rh -1.1178 0.9187 'International Tables Vol C Tables 4.2.6.8 and 6.1.1.4'
K K 0.2009 0.2494 'International Tables Vol C Tables 4.2.6.8 and 6.1.1.4'
Na Na 0.0362 0.0249 'International Tables Vol C Tables 4.2.6.8 and 6.1.1.4'
O O 0.0106 0.0060 'International Tables Vol C Tables 4.2.6.8 and 6.1.1.4'
C C 0.0033 0.0016 'International Tables Vol C Tables 4.2.6.8 and 6.1.1.4'
H H 0.0000 0.0000 'International Tables Vol C Tables 4.2.6.8 and 6.1.1.4'

loop_
_geom_angle_atom_site_label_1
_geom_angle_atom_site_label_2
_geom_angle_atom_site_label_3
_geom_angle
_geom_angle_site_symmetry_1
_geom_angle_site_symmetry_3
_geom_angle_publ_flag
O3 Sb1 O19 93.0(3) . . ?
O3 Sb1 O26 91.9(3) . . ?
O19 Sb1 O26 89.1(3) . . ?
O1 W1 O4 101.4(3) . . ?
O1 W1 O5 99.6(3) . . ?
O4 W1 O5 93.6(3) . . ?
O1 W1 O2 100.3(3) . . ?
O4 W1 O2 90.5(3) . . ?
O5 W1 O2 158.5(3) . . ?
O1 W1 O6 100.0(3) . . ?
O4 W1 O6 158.6(3) . . ?
O5 W1 O6 84.0(3) . . ?
O2 W1 O6 84.5(3) . . ?
O1 W1 O3 173.4(3) . . ?
O4 W1 O3 73.7(3) . . ?
O5 W1 O3 85.3(3) . . ?
O2 W1 O3 75.6(3) . . ?
O6 W1 O3 84.9(3) . . ?
O11 W2 O9 100.7(3) . . ?
O11 W2 O13 101.1(3) . . ?
O9 W2 O13 93.6(3) . . ?
O11 W2 O2 99.4(3) . . ?
O9 W2 O2 90.3(3) . . ?
O13 W2 O2 158.1(3) . . ?
O11 W2 O12 100.2(3) . . ?
O9 W2 O12 159.0(3) . . ?
O13 W2 O12 84.1(3) . . ?
O2 W2 O12 84.6(3) . . ?
O11 W2 O3 172.2(3) . . ?
O9 W2 O3 73.8(3) . . ?
O13 W2 O3 84.9(3) . . ?
O2 W2 O3 75.4(3) . . ?
O12 W2 O3 85.2(3) . . ?
O7 W3 O10 102.5(3) . . ?
O7 W3 O8 101.6(3) . . ?
O10 W3 O8 96.8(3) . . ?
O7 W3 O4 97.5(3) . . ?
O10 W3 O4 89.1(3) . . ?
O8 W3 O4 158.3(3) . . ?
O7 W3 O9 98.0(3) . . ?
O10 W3 O9 158.2(3) . . ?
O8 W3 O9 86.5(3) . . ?
O4 W3 O9 80.6(3) . . ?
O7 W3 O3 167.0(3) . . ?
O10 W3 O3 86.1(3) . . ?
O8 W3 O3 86.9(3) . . ?
O4 W3 O3 72.6(3) . . ?
O9 W3 O3 72.5(3) . . ?
O15 W4 O14 100.7(3) . . ?
O15 W4 O16 93.7(3) . 2_667 ?
O14 W4 O16 98.0(3) . 2_667 ?
O15 W4 O29 95.4(3) . . ?
O14 W4 O29 91.4(3) . . ?
O16 W4 O29 165.4(3) 2_667 . ?
O15 W4 O8 92.7(3) . . ?
O14 W4 O8 166.1(3) . . ?
O16 W4 O8 84.6(3) 2_667 . ?
O29 W4 O8 83.7(3) . . ?
O15 W4 O10 170.3(3) . 2_667 ?
O14 W4 O10 89.0(3) . 2_667 ?
O16 W4 O10 84.9(3) 2_667 2_667 ?
O29 W4 O10 84.3(3) . 2_667 ?
O8 W4 O10 77.6(3) . 2_667 ?
O17 W5 O16 102.7(3) . . ?
O17 W5 O18 100.2(3) . . ?
O16 W5 O18 156.8(3) . . ?
O17 W5 O20 99.0(3) . . ?
O16 W5 O20 92.2(3) . . ?
O18 W5 O20 87.7(3) . . ?
O17 W5 O5 102.8(3) . . ?
O16 W5 O5 86.3(3) . . ?
O18 W5 O5 85.1(3) . . ?
O20 W5 O5 157.8(3) . . ?
O17 W5 O19 172.5(3) . . ?
O16 W5 O19 80.6(3) . . ?
O18 W5 O19 77.1(3) . . ?
O20 W5 O19 74.0(3) . . ?
O5 W5 O19 84.0(3) . . ?
O21 W6 O6 102.7(3) . . ?
O21 W6 O22 99.0(3) . . ?
O6 W6 O22 91.2(3) . . ?
O21 W6 O23 100.3(3) . . ?
O6 W6 O23 155.9(3) . . ?
O22 W6 O23 92.3(3) . . ?
O21 W6 O18 97.5(3) . . ?
O6 W6 O18 85.3(3) . . ?
O22 W6 O18 163.4(3) . . ?
O23 W6 O18 84.6(3) . . ?
O21 W6 O19 170.9(3) . . ?
O6 W6 O19 82.6(3) . . ?
O22 W6 O19 88.2(3) . . ?
O23 W6 O19 73.7(3) . . ?
O18 W6 O19 75.3(3) . . ?
O21 W6 K1 86.5(3) . 2_666 ?
O6 W6 K1 140.0(2) . 2_666 ?
O22 W6 K1 48.8(2) . 2_666 ?
O23 W6 K1 48.4(2) . 2_666 ?
O18 W6 K1 132.6(2) . 2_666 ?
O19 W6 K1 94.10(18) . 2_666 ?
O21 W6 K1 29.1(2) . . ?
O6 W6 K1 123.6(2) . . ?
O22 W6 K1 115.3(2) . . ?
O23 W6 K1 75.8(2) . . ?
O18 W6 K1 79.8(2) . . ?
O19 W6 K1 141.98(17) . . ?
K1 W6 K1 82.06(10) 2_666 . ?
O24 W7 O12 102.5(3) . . ?
O24 W7 O27 101.2(3) . . ?
O12 W7 O27 156.1(3) . . ?
O24 W7 O22 99.0(3) . . ?
O12 W7 O22 90.0(3) . . ?
O27 W7 O22 89.8(3) . . ?
O24 W7 O25 99.0(3) . . ?
O12 W7 O25 86.0(3) . . ?
O27 W7 O25 86.8(3) . . ?
O22 W7 O25 161.9(3) . . ?
O24 W7 O26 172.3(3) . . ?
O12 W7 O26 82.8(3) . . ?
O27 W7 O26 73.3(3) . . ?
O22 W7 O26 86.5(3) . . ?
O25 W7 O26 75.5(3) . . ?
O24 W7 K1 86.5(3) . 2_666 ?
O12 W7 K1 139.2(2) . 2_666 ?
O27 W7 K1 46.1(2) . 2_666 ?
O22 W7 K1 49.2(2) . 2_666 ?
O25 W7 K1 132.4(2) . 2_666 ?
O26 W7 K1 93.21(18) . 2_666 ?
O28 W8 O29 103.2(3) . . ?
O28 W8 O30 99.9(3) . . ?
O29 W8 O30 95.0(3) . . ?
O28 W8 O13 101.2(3) . . ?
O29 W8 O13 87.8(3) . . ?
O30 W8 O13 157.5(3) . . ?
O28 W8 O25 99.1(3) . . ?
O29 W8 O25 157.0(3) . . ?
O30 W8 O25 86.5(3) . . ?
O13 W8 O25 82.5(3) . . ?
O28 W8 O26 172.6(3) . . ?
O29 W8 O26 81.7(3) . . ?
O30 W8 O26 74.0(3) . . ?
O13 W8 O26 84.4(3) . . ?
O25 W8 O26 76.6(3) . . ?
O31 W9 O33 105.0(4) . . ?
O31 W9 O32 101.5(3) . . ?
O33 W9 O32 90.7(3) . . ?
O31 W9 O30 97.2(3) . . ?
O33 W9 O30 91.4(3) . . ?
O32 W9 O30 159.9(3) . . ?
O31 W9 O27 93.0(3) . . ?
O33 W9 O27 162.0(3) . . ?
O32 W9 O27 85.9(3) . . ?
O30 W9 O27 86.0(3) . . ?
O31 W9 O26 162.9(3) . . ?
O33 W9 O26 89.8(3) . . ?
O32 W9 O26 86.5(3) . . ?
O30 W9 O26 73.5(3) . . ?
O27 W9 O26 72.4(3) . . ?
O31 W9 K1 81.0(3) . 2_666 ?
O33 W9 K1 135.1(2) . 2_666 ?
O32 W9 K1 45.3(2) . 2_666 ?
O30 W9 K1 132.6(2) . 2_666 ?
O27 W9 K1 47.2(2) . 2_666 ?
O26 W9 K1 94.61(19) . 2_666 ?
O34 W10 O35 105.2(3) . . ?
O34 W10 O32 101.2(3) . . ?
O35 W10 O32 89.8(3) . . ?
O34 W10 O20 98.3(3) . . ?
O35 W10 O20 91.5(3) . . ?
O32 W10 O20 159.4(3) . . ?
O34 W10 O23 93.0(3) . . ?
O35 W10 O23 161.8(3) . . ?
O32 W10 O23 85.6(3) . . ?
O20 W10 O23 86.7(3) . . ?
O34 W10 O19 163.7(3) . . ?
O35 W10 O19 89.5(3) . . ?
O32 W10 O19 85.5(3) . . ?
O20 W10 O19 74.0(3) . . ?
O23 W10 O19 72.6(3) . . ?
O34 W10 K1 81.2(3) . 2_666 ?
O35 W10 K1 132.9(2) . 2_666 ?
O32 W10 K1 43.9(2) . 2_666 ?
O20 W10 K1 134.5(2) . 2_666 ?
O23 W10 K1 48.1(2) . 2_666 ?
O19 W10 K1 93.96(19) . 2_666 ?
C1 Rh1 C3 67.1(4) . . ?
C1 Rh1 O35 106.9(4) . 2_667 ?
C3 Rh1 O35 160.0(4) . 2_667 ?
C1 Rh1 C5 40.0(4) . . ?
C3 Rh1 C5 67.5(4) . . ?
O35 Rh1 C5 95.4(4) 2_667 . ?
C1 Rh1 C4 66.6(4) . . ?
C3 Rh1 C4 40.1(4) . . ?
O35 Rh1 C4 119.9(4) 2_667 . ?
C5 Rh1 C4 39.7(5) . . ?
C1 Rh1 C2 39.9(5) . . ?
C3 Rh1 C2 39.1(4) . . ?
O35 Rh1 C2 144.5(4) 2_667 . ?
C5 Rh1 C2 66.8(5) . . ?
C4 Rh1 C2 66.0(4) . . ?
C1 Rh1 O33 107.7(4) . 2_667 ?
C3 Rh1 O33 121.0(4) . 2_667 ?
O35 Rh1 O33 78.9(3) 2_667 2_667 ?
C5 Rh1 O33 144.4(4) . 2_667 ?
C4 Rh1 O33 161.1(4) . 2_667 ?
C2 Rh1 O33 97.7(4) . 2_667 ?
C1 Rh1 O7 161.2(4) . . ?
C3 Rh1 O7 95.5(4) . . ?
O35 Rh1 O7 87.1(3) 2_667 . ?
C5 Rh1 O7 128.3(4) . . ?
C4 Rh1 O7 95.8(4) . . ?
C2 Rh1 O7 128.2(4) . . ?
O33 Rh1 O7 86.9(3) 2_667 . ?
O21 K1 O47 88.0(8) . . ?
O21 K1 O32 123.4(3) . 2_666 ?
O47 K1 O32 84.5(7) . 2_666 ?
O21 K1 O27 179.6(3) . 2_666 ?
O47 K1 O27 92.2(8) . 2_666 ?
O32 K1 O27 56.9(2) 2_666 2_666 ?
O21 K1 O36 86.3(3) . . ?
O47 K1 O36 144.2(8) . . ?
O32 K1 O36 127.4(4) 2_666 . ?
O27 K1 O36 93.3(3) 2_666 . ?
O21 K1 O37 81.2(4) . . ?
O47 K1 O37 77.3(8) . . ?
O32 K1 O37 149.0(4) 2_666 . ?
O27 K1 O37 98.6(4) 2_666 . ?
O36 K1 O37 66.9(5) . . ?
O21 K1 O23 84.8(2) . 2_666 ?
O47 K1 O23 123.9(7) . 2_666 ?
O32 K1 O23 55.6(2) 2_666 2_666 ?
O27 K1 O23 95.4(2) 2_666 2_666 ?
O36 K1 O23 90.7(3) . 2_666 ?
O37 K1 O23 154.2(4) . 2_666 ?
O21 K1 O22 124.7(3) . 2_666 ?
O47 K1 O22 144.3(8) . 2_666 ?
O32 K1 O22 66.3(2) 2_666 2_666 ?
O27 K1 O22 55.2(2) 2_666 2_666 ?
O36 K1 O22 61.1(3) . 2_666 ?
O37 K1 O22 117.9(5) . 2_666 ?
O23 K1 O22 55.1(2) 2_666 2_666 ?
O21 K1 W9 148.6(2) . 2_666 ?
O47 K1 W9 77.0(7) . 2_666 ?
O32 K1 W9 28.85(15) 2_666 2_666 ?
O27 K1 W9 31.80(15) 2_666 2_666 ?
O36 K1 W9 121.6(3) . 2_666 ?
O37 K1 W9 121.0(3) . 2_666 ?
O23 K1 W9 81.13(17) 2_666 2_666 ?
O22 K1 W9 67.44(16) 2_666 2_666 ?
O21 K1 W7 151.3(2) . 2_666 ?
O47 K1 W7 120.6(8) . 2_666 ?
O32 K1 W7 66.71(17) 2_666 2_666 ?
O27 K1 W7 28.47(15) 2_666 2_666 ?
O36 K1 W7 69.2(3) . 2_666 ?
O37 K1 W7 101.5(4) . 2_666 ?
O23 K1 W7 81.05(17) 2_666 2_666 ?
O22 K1 W7 29.53(13) 2_666 2_666 ?
W9 K1 W7 52.48(6) 2_666 2_666 ?
O21 K1 W6 99.8(2) . 2_666 ?
O47 K1 W6 148.2(7) . 2_666 ?
O32 K1 W6 65.43(18) 2_666 2_666 ?
O27 K1 W6 80.21(18) 2_666 2_666 ?
O36 K1 W6 67.5(3) . 2_666 ?
O37 K1 W6 134.2(4) . 2_666 ?
O23 K1 W6 28.83(14) 2_666 2_666 ?
O22 K1 W6 28.73(13) 2_666 2_666 ?
W9 K1 W6 80.69(9) 2_666 2_666 ?
W7 K1 W6 57.79(7) 2_666 2_666 ?
O21 K1 W10 98.7(2) . 2_666 ?
O47 K1 W10 96.6(7) . 2_666 ?
O32 K1 W10 28.09(15) 2_666 2_666 ?
O27 K1 W10 81.62(18) 2_666 2_666 ?
O36 K1 W10 119.2(3) . 2_666 ?
O37 K1 W10 173.9(4) . 2_666 ?
O23 K1 W10 31.09(14) 2_666 2_666 ?
O22 K1 W10 67.21(16) 2_666 2_666 ?
W9 K1 W10 56.77(7) 2_666 2_666 ?
W7 K1 W10 81.60(9) 2_666 2_666 ?
W6 K1 W10 51.86(6) 2_666 2_666 ?
O15 Na1 O17 174.0(3) 1_545 . ?
O15 Na1 O38 93.6(3) 1_545 . ?
O17 Na1 O38 83.9(3) . . ?
O15 Na1 O39 85.3(3) 1_545 2_657 ?
O17 Na1 O39 100.4(3) . 2_657 ?
O38 Na1 O39 98.8(4) . 2_657 ?
O15 Na1 O39 87.2(3) 1_545 . ?
O17 Na1 O39 95.2(3) . . ?
O38 Na1 O39 178.0(4) . . ?
O39 Na1 O39 83.1(4) 2_657 . ?
O15 Na1 O28 80.1(3) 1_545 1_545 ?
O17 Na1 O28 94.4(3) . 1_545 ?
O38 Na1 O28 88.3(4) . 1_545 ?
O39 Na1 O28 164.2(3) 2_657 1_545 ?
O39 Na1 O28 90.0(3) . 1_545 ?
O15 Na1 Na1 85.0(3) 1_545 2_657 ?
O17 Na1 Na1 100.4(3) . 2_657 ?
O38 Na1 Na1 140.5(4) . 2_657 ?
O39 Na1 Na1 41.6(2) 2_657 2_657 ?
O39 Na1 Na1 41.5(2) . 2_657 ?
O28 Na1 Na1 129.9(3) 1_545 2_657 ?
O36 Na2 O48 114.9(8) . . ?
O36 Na2 O40 100.8(6) . . ?
O48 Na2 O40 92.7(7) . . ?
O36 Na2 O24 81.8(5) . 2_666 ?
O48 Na2 O24 74.6(6) . 2_666 ?
O40 Na2 O24 166.8(6) . 2_666 ?
O36 Na2 K1 37.2(4) . . ?
O48 Na2 K1 77.9(6) . . ?
O40 Na2 K1 106.9(4) . . ?
O24 Na2 K1 67.3(3) 2_666 . ?
W1 O2 W2 118.9(3) . . ?
Sb1 O3 W3 110.2(3) . . ?
Sb1 O3 W2 129.9(3) . . ?
W3 O3 W2 94.8(3) . . ?
Sb1 O3 W1 128.4(3) . . ?
W3 O3 W1 94.6(3) . . ?
W2 O3 W1 89.9(2) . . ?
W1 O4 W3 119.0(4) . . ?
W1 O5 W5 147.6(4) . . ?
W6 O6 W1 148.3(4) . . ?
W3 O7 Rh1 179.3(4) . . ?
W3 O8 W4 178.1(4) . . ?
W2 O9 W3 118.7(3) . . ?
W3 O10 W4 173.0(4) . 2_667 ?
W7 O12 W2 147.3(4) . . ?
W2 O13 W8 148.3(4) . . ?
W4 O15 Na1 136.2(4) . 1_565 ?
W5 O16 W4 132.5(4) . 2_667 ?
W5 O17 Na1 165.6(4) . . ?
W5 O18 W6 115.5(3) . . ?
Sb1 O19 W10 114.0(3) . . ?
Sb1 O19 W5 115.0(3) . . ?
W10 O19 W5 94.5(2) . . ?
Sb1 O19 W6 137.0(3) . . ?
W10 O19 W6 95.7(3) . . ?
W5 O19 W6 91.5(2) . . ?
W5 O20 W10 117.6(3) . . ?
W6 O21 K1 132.6(4) . . ?
W6 O22 W7 152.5(4) . . ?
W6 O22 K1 102.5(3) . 2_666 ?
W7 O22 K1 101.2(3) . 2_666 ?
W6 O23 W10 118.0(4) . . ?
W6 O23 K1 102.8(3) . 2_666 ?
W10 O23 K1 100.8(3) . 2_666 ?
W7 O24 Na2 145.1(5) . 2_666 ?
W7 O25 W8 115.4(3) . . ?
Sb1 O26 W9 112.9(3) . . ?
Sb1 O26 W8 113.8(3) . . ?
W9 O26 W8 95.2(2) . . ?
Sb1 O26 W7 137.9(3) . . ?
W9 O26 W7 96.2(3) . . ?
W8 O26 W7 91.9(2) . . ?
W7 O27 W9 118.0(4) . . ?
W7 O27 K1 105.5(3) . 2_666 ?
W9 O27 K1 101.0(3) . 2_666 ?
W8 O28 Na1 133.0(4) . 1_565 ?
W8 O29 W4 133.3(4) . . ?
W8 O30 W9 117.3(3) . . ?
W9 O32 W10 145.1(4) . . ?
W9 O32 K1 105.8(3) . 2_666 ?
W10 O32 K1 108.0(3) . 2_666 ?
W9 O33 Rh1 138.2(4) . 2_667 ?
W10 O35 Rh1 139.7(4) . 2_667 ?
Na2 O36 K1 113.8(6) . . ?
Na1 O39 Na1 96.9(3) 2_657 . ?
C2 C1 C5 108.2(10) . . ?
C2 C1 C6 126.9(10) . . ?
C5 C1 C6 124.8(11) . . ?
C2 C1 Rh1 71.0(7) . . ?
C5 C1 Rh1 70.8(6) . . ?
C6 C1 Rh1 127.8(8) . . ?
C3 C2 C1 108.6(10) . . ?
C3 C2 C7 127.8(11) . . ?
C1 C2 C7 123.6(11) . . ?
C3 C2 Rh1 69.5(6) . . ?
C1 C2 Rh1 69.1(6) . . ?
C7 C2 Rh1 126.2(8) . . ?
C2 C3 C8 125.5(10) . . ?
C2 C3 C4 107.8(10) . . ?
C8 C3 C4 126.4(10) . . ?
C2 C3 Rh1 71.4(6) . . ?
C8 C3 Rh1 127.9(8) . . ?
C4 C3 Rh1 70.7(6) . . ?
C5 C4 C3 108.4(10) . . ?
C5 C4 C9 126.3(11) . . ?
C3 C4 C9 125.2(11) . . ?
C5 C4 Rh1 70.1(6) . . ?
C3 C4 Rh1 69.2(6) . . ?
C9 C4 Rh1 124.0(8) . . ?
C4 C5 C1 107.0(10) . . ?
C4 C5 C10 124.9(11) . . ?
C1 C5 C10 128.1(11) . . ?
C4 C5 Rh1 70.2(6) . . ?
C1 C5 Rh1 69.2(6) . . ?
C10 C5 Rh1 127.3(8) . . ?
C1 C6 H6A 109.5 . . ?
C1 C6 H6B 109.5 . . ?
H6A C6 H6B 109.5 . . ?
C1 C6 H6C 109.5 . . ?
H6A C6 H6C 109.5 . . ?
H6B C6 H6C 109.5 . . ?
C2 C7 H7A 109.5 . . ?
C2 C7 H7B 109.5 . . ?
H7A C7 H7B 109.5 . . ?
C2 C7 H7C 109.5 . . ?
H7A C7 H7C 109.5 . . ?
H7B C7 H7C 109.5 . . ?
C3 C8 H8A 109.5 . . ?
C3 C8 H8B 109.5 . . ?
H8A C8 H8B 109.5 . . ?
C3 C8 H8C 109.5 . . ?
H8A C8 H8C 109.5 . . ?
H8B C8 H8C 109.5 . . ?
C4 C9 H9A 109.5 . . ?
C4 C9 H9B 109.5 . . ?
H9A C9 H9B 109.5 . . ?
C4 C9 H9C 109.5 . . ?
H9A C9 H9C 109.5 . . ?
H9B C9 H9C 109.5 . . ?
C5 C10 H10A 109.5 . . ?
C5 C10 H10B 109.5 . . ?
H10A C10 H10B 109.5 . . ?
C5 C10 H10C 109.5 . . ?
H10A C10 H10C 109.5 . . ?
H10B C10 H10C 109.5 . . ?

loop_
_geom_bond_atom_site_label_1
_geom_bond_atom_site_label_2
_geom_bond_distance
_geom_bond_site_symmetry_2
_geom_bond_publ_flag
Sb1 O3 1.985(7) . ?
Sb1 O19 2.001(7) . ?
Sb1 O26 2.019(7) . ?
W1 O1 1.716(7) . ?
W1 O4 1.857(7) . ?
W1 O5 1.902(7) . ?
W1 O2 1.910(7) . ?
W1 O6 1.972(7) . ?
W1 O3 2.336(7) . ?
W2 O11 1.721(7) . ?
W2 O9 1.859(7) . ?
W2 O13 1.888(7) . ?
W2 O2 1.922(7) . ?
W2 O12 1.972(7) . ?
W2 O3 2.334(7) . ?
W3 O7 1.743(7) . ?
W3 O10 1.788(7) . ?
W3 O8 1.811(7) . ?
W3 O4 2.046(7) . ?
W3 O9 2.056(6) . ?
W3 O3 2.242(7) . ?
W4 O15 1.733(7) . ?
W4 O14 1.762(8) . ?
W4 O16 1.965(7) 2_667 ?
W4 O29 1.984(7) . ?
W4 O8 2.092(7) . ?
W4 O10 2.137(7) 2_667 ?
W5 O17 1.724(7) . ?
W5 O16 1.897(7) . ?
W5 O18 1.915(7) . ?
W5 O20 1.918(7) . ?
W5 O5 1.922(7) . ?
W5 O19 2.283(7) . ?
W6 O21 1.731(8) . ?
W6 O6 1.872(7) . ?
W6 O22 1.890(6) . ?
W6 O23 1.898(7) . ?
W6 O18 1.975(7) . ?
W6 O19 2.309(7) . ?
W6 K1 3.839(5) 2_666 ?
W6 K1 4.055(4) . ?
W7 O24 1.717(8) . ?
W7 O12 1.872(7) . ?
W7 O27 1.895(7) . ?
W7 O22 1.926(6) . ?
W7 O25 1.949(7) . ?
W7 O26 2.317(7) . ?
W7 K1 3.832(4) 2_666 ?
W8 O28 1.737(7) . ?
W8 O29 1.873(7) . ?
W8 O30 1.911(7) . ?
W8 O13 1.938(7) . ?
W8 O25 1.952(7) . ?
W8 O26 2.269(6) . ?
W9 O31 1.737(8) . ?
W9 O33 1.784(7) . ?
W9 O32 1.921(7) . ?
W9 O30 1.981(7) . ?
W9 O27 2.057(7) . ?
W9 O26 2.233(7) . ?
W9 K1 3.832(4) 2_666 ?
W10 O34 1.727(7) . ?
W10 O35 1.780(7) . ?
W10 O32 1.923(7) . ?
W10 O20 1.969(7) . ?
W10 O23 2.042(7) . ?
W10 O19 2.245(7) . ?
W10 K1 3.884(5) 2_666 ?
Rh1 C1 2.110(11) . ?
Rh1 C3 2.113(11) . ?
Rh1 O35 2.124(7) 2_667 ?
Rh1 C5 2.132(11) . ?
Rh1 C4 2.133(11) . ?
Rh1 C2 2.137(12) . ?
Rh1 O33 2.137(7) 2_667 ?
Rh1 O7 2.139(7) . ?
K1 O21 2.678(8) . ?
K1 O47 2.82(4) . ?
K1 O32 2.831(9) 2_666 ?
K1 O27 2.863(8) 2_666 ?
K1 O36 2.866(15) . ?
K1 O37 2.89(2) . ?
K1 O23 2.943(8) 2_666 ?
K1 O22 2.958(8) 2_666 ?
K1 W9 3.831(4) 2_666 ?
K1 W7 3.832(4) 2_666 ?
K1 W6 3.839(5) 2_666 ?
K1 W10 3.884(5) 2_666 ?
Na1 O15 2.354(8) 1_545 ?
Na1 O17 2.366(8) . ?
Na1 O38 2.398(11) . ?
Na1 O39 2.397(10) 2_657 ?
Na1 O39 2.405(10) . ?
Na1 O28 2.479(9) 1_545 ?
Na1 Na1 3.593(10) 2_657 ?
Na2 O36 2.304(16) . ?
Na2 O48 2.31(2) . ?
Na2 O40 2.438(16) . ?
Na2 O24 2.548(13) 2_666 ?
O10 W4 2.137(7) 2_667 ?
O15 Na1 2.354(8) 1_565 ?
O16 W4 1.965(7) 2_667 ?
O22 K1 2.958(8) 2_666 ?
O23 K1 2.943(8) 2_666 ?
O24 Na2 2.548(13) 2_666 ?
O27 K1 2.863(8) 2_666 ?
O28 Na1 2.479(9) 1_565 ?
O32 K1 2.832(9) 2_666 ?
O33 Rh1 2.137(7) 2_667 ?
O35 Rh1 2.124(7) 2_667 ?
O39 Na1 2.397(10) 2_657 ?
C1 C2 1.450(17) . ?
C1 C5 1.451(16) . ?
C1 C6 1.530(17) . ?
C2 C3 1.423(16) . ?
C2 C7 1.477(17) . ?
C3 C8 1.453(15) . ?
C3 C4 1.457(16) . ?
C4 C5 1.449(17) . ?
C4 C9 1.508(16) . ?
C5 C10 1.466(17) . ?
C6 H6A 0.9600 . ?
C6 H6B 0.9600 . ?
C6 H6C 0.9600 . ?
C7 H7A 0.9600 . ?
C7 H7B 0.9600 . ?
C7 H7C 0.9600 . ?
C8 H8A 0.9600 . ?
C8 H8B 0.9600 . ?
C8 H8C 0.9600 . ?
C9 H9A 0.9600 . ?
C9 H9B 0.9600 . ?
C9 H9C 0.9600 . ?
C10 H10A 0.9600 . ?
C10 H10B 0.9600 . ?
C10 H10C 0.9600 . ?
